data_7039047
loop_
_publ_author_name
'Lakshman, Triloke Ranjan'
'Chatterjee, Sayanti'
'Chakraborty, Biswarup'
'Paine, Tapan Kanti'

_publ_section_title
;
 Substrate-dependent aromatic ring fission of catechol and 2-aminophenol
 with O2 catalyzed by a nonheme iron complex of a tripodal N4 ligand.
;
_journal_issue 21
_journal_name_full 'Dalton transactions (Cambridge, England : 2003)'
_journal_page_first 8835
_journal_page_last 8844
_journal_paper_doi 10.1039/c5dt04541j
_journal_volume 45
_journal_year 2016
_chemical_formula_sum 'C32 H39 Cl2 Fe N5 O9'
_chemical_formula_weight 764.43
_chemical_name_systematic
; 
 ? 
;
_space_group_IT_number 14
_symmetry_cell_setting monoclinic
_symmetry_space_group_name_Hall '-P 2ybc'
_symmetry_space_group_name_H-M 'P 1 21/c 1'
_atom_sites_solution_hydrogens geom
_atom_sites_solution_primary direct
_atom_sites_solution_secondary difmap
_audit_block_doi 10.5517/cc1k2571
_audit_creation_method SHELXL-97
_audit_update_record
;
2015-10-19 deposited with the CCDC.
2016-04-19 downloaded from the CCDC.
;
_cell_angle_alpha 90.00
_cell_angle_beta 106.161(6)
_cell_angle_gamma 90.00
_cell_formula_units_Z 4
_cell_length_a 10.8220(19)
_cell_length_b 22.135(4)
_cell_length_c 17.435(3)
_cell_measurement_reflns_used 5223
_cell_measurement_temperature 100(2)
_cell_measurement_theta_max 19.56
_cell_measurement_theta_min 2.21
_cell_volume 4011.4(12)
_computing_cell_refinement 'Bruker SAINT'
_computing_data_collection 'Bruker APEX2'
_computing_data_reduction 'Bruker SAINT'
_computing_molecular_graphics 'Bruker SHELXTL'
_computing_publication_material 'ORTEP 3V2'
_computing_structure_refinement 'SHELXL-97 (Sheldrick, 1997)'
_computing_structure_solution 'SHELXS-97 (Sheldrick, 1990)'
_diffrn_ambient_temperature 100(2)
_diffrn_measured_fraction_theta_full 0.995
_diffrn_measured_fraction_theta_max 0.995
_diffrn_measurement_device_type 'Bruker APEX-II CCD'
_diffrn_measurement_method 'phi and omega scans'
_diffrn_radiation_monochromator graphite
_diffrn_radiation_source 'fine-focus sealed tube'
_diffrn_radiation_type MoK\a
_diffrn_radiation_wavelength 0.71073
_diffrn_reflns_av_R_equivalents 0.0901
_diffrn_reflns_av_sigmaI/netI 0.0644
_diffrn_reflns_limit_h_max 11
_diffrn_reflns_limit_h_min -11
_diffrn_reflns_limit_k_max 24
_diffrn_reflns_limit_k_min -24
_diffrn_reflns_limit_l_max 18
_diffrn_reflns_limit_l_min -19
_diffrn_reflns_number 36034
_diffrn_reflns_theta_full 25.96
_diffrn_reflns_theta_max 25.96
_diffrn_reflns_theta_min 1.52
_exptl_absorpt_coefficient_mu 0.561
_exptl_absorpt_correction_T_max 0.8960
_exptl_absorpt_correction_T_min 0.8067
_exptl_absorpt_process_details sadabs
_exptl_crystal_colour Blue
_exptl_crystal_density_diffrn 1.266
_exptl_crystal_density_method 'not measured'
_exptl_crystal_description Block
_exptl_crystal_F_000 1592
_exptl_crystal_size_max 0.40
_exptl_crystal_size_mid 0.30
_exptl_crystal_size_min 0.20
_refine_diff_density_max 1.172
_refine_diff_density_min -0.625
_refine_diff_density_rms 0.144
_refine_ls_extinction_method none
_refine_ls_goodness_of_fit_ref 1.609
_refine_ls_hydrogen_treatment mixed
_refine_ls_matrix_type full
_refine_ls_number_parameters 448
_refine_ls_number_reflns 5500
_refine_ls_number_restraints 148
_refine_ls_restrained_S_all 1.592
_refine_ls_R_factor_all 0.1317
_refine_ls_R_factor_gt 0.0993
_refine_ls_shift/su_max 0.000
_refine_ls_shift/su_mean 0.000
_refine_ls_structure_factor_coef Fsqd
_refine_ls_weighting_details 'calc w=1/[\s^2^(Fo^2^)+(0.1000P)^2^+0.0000P] where P=(Fo^2^+2Fc^2^)/3'
_refine_ls_weighting_scheme calc
_refine_ls_wR_factor_gt 0.2539
_refine_ls_wR_factor_ref 0.2636
_reflns_number_gt 3646
_reflns_number_total 5500
_reflns_threshold_expression >2sigma(I)
_cod_data_source_file c5dt04541j2.cif
_cod_data_source_block trl140314_a_sqr
_cod_depositor_comments
;
The following automatic conversions were performed:

'_symmetry_cell_setting' value 'Monoclinic' changed to 'monoclinic'
according to
/usr/data/users/saulius/crontab/automatic-downloads/rss-feeds/RSC/lib/dictionaries/cif_core.dic
dictionary named 'cif_core.dic' version 2.4.2 from 2011-04-26.

Automatic conversion script
Id: cif_fix_values 4268 2015-11-12 08:31:59Z antanas 

 Adding full bibliography for 7039047--7039048.cif.
;
_cod_original_cell_volume 4011.5(12)
_cod_original_sg_symbol_H-M P2(1)/c
_cod_database_code 7039047

loop_
_symmetry_equiv_pos_as_xyz
'x, y, z'
'-x, y+1/2, -z+1/2'
'-x, -y, -z'
'x, -y-1/2, z-1/2'

loop_
_atom_site_label
_atom_site_type_symbol
_atom_site_fract_x
_atom_site_fract_y
_atom_site_fract_z
_atom_site_U_iso_or_equiv
_atom_site_adp_type
_atom_site_occupancy
_atom_site_symmetry_multiplicity
_atom_site_calc_flag
_atom_site_refinement_flags
Fe1 Fe 0.77726(9) 0.66246(5) 0.20238(6) 0.0467(4) Uani 1 1 d U
Cl1 Cl 0.2060(2) 0.78584(11) 0.18773(16) 0.0747(7) Uani 1 1 d U
Cl2 Cl 0.2364(2) 0.53991(12) 0.27019(19) 0.0881(8) Uani 1 1 d U
O1 O 0.7075(4) 0.6421(2) 0.0916(3) 0.0476(12) Uani 1 1 d U
N4 N 0.6023(5) 0.6658(3) 0.2165(4) 0.0503(14) Uani 1 1 d U
N2 N 0.8398(5) 0.6826(3) 0.3153(4) 0.0479(14) Uani 1 1 d U
O2 O 0.3257(6) 0.8067(3) 0.2336(5) 0.099(2) Uani 1 1 d U
N3 N 0.7402(6) 0.7489(3) 0.1759(3) 0.0493(14) Uani 1 1 d U
N1 N 0.7662(5) 0.5782(3) 0.2346(4) 0.0480(14) Uani 1 1 d U
N5 N 0.9310(6) 0.6575(3) 0.1765(4) 0.0535(15) Uani 1 1 d U
H5 H 1.0037 0.6646 0.2109 0.064 Uiso 1 1 calc R
C19 C 0.7925(6) 0.6349(3) 0.0542(4) 0.0397(15) Uani 1 1 d U
O5 O 0.1143(7) 0.8343(3) 0.1669(6) 0.118(3) Uani 1 1 d U
C24 C 0.9226(6) 0.6422(3) 0.1001(4) 0.0413(16) Uani 1 1 d U
C23 C 1.0281(7) 0.6335(3) 0.0684(5) 0.0485(17) Uani 1 1 d U
H23 H 1.1122 0.6387 0.1000 0.058 Uiso 1 1 calc R
C20 C 0.7674(6) 0.6209(3) -0.0301(4) 0.0449(16) Uani 1 1 d U
C22 C 1.0029(7) 0.6173(3) -0.0096(5) 0.0483(17) Uani 1 1 d U
C21 C 0.8715(6) 0.6122(3) -0.0563(4) 0.0460(17) Uani 1 1 d U
H21 H 0.8569 0.6018 -0.1098 0.055 Uiso 1 1 calc R
C11 C 0.7485(7) 0.6883(3) 0.3521(5) 0.0514(17) Uani 1 1 d U
C29 C 1.1098(7) 0.6035(4) -0.0488(5) 0.0569(19) Uani 1 1 d U
C18 C 0.5291(6) 0.7129(4) 0.1602(5) 0.0582(19) Uani 1 1 d U
H18A H 0.4960 0.6958 0.1072 0.070 Uiso 1 1 calc R
H18B H 0.4569 0.7271 0.1781 0.070 Uiso 1 1 calc R
C25 C 0.6277(6) 0.6148(3) -0.0813(4) 0.0502(18) Uani 1 1 d U
C5 C 0.6472(7) 0.5612(4) 0.2333(5) 0.0574(19) Uani 1 1 d U
C17 C 0.6149(7) 0.7629(4) 0.1580(4) 0.0512(17) Uani 1 1 d U
O6 O 0.1752(7) 0.5921(4) 0.2852(7) 0.149(4) Uani 1 1 d U
C13 C 0.8271(8) 0.7918(4) 0.1762(5) 0.0570(19) Uani 1 1 d U
H13 H 0.9139 0.7818 0.1888 0.068 Uiso 1 1 calc R
C26 C 0.5678(8) 0.5584(4) -0.0578(5) 0.070(2) Uani 1 1 d U
H26A H 0.6114 0.5234 -0.0697 0.105 Uiso 1 1 calc R
H26B H 0.4785 0.5566 -0.0872 0.105 Uiso 1 1 calc R
H26C H 0.5754 0.5595 -0.0016 0.105 Uiso 1 1 calc R
O9 O 0.3608(7) 0.5339(4) 0.3198(6) 0.147(3) Uani 1 1 d U
C2 C 0.8467(9) 0.4816(4) 0.2841(6) 0.076(2) Uani 1 1 d U
H2 H 0.9162 0.4555 0.3017 0.091 Uiso 1 1 calc R
O3 O 0.2201(9) 0.7591(5) 0.1167(6) 0.162(4) Uani 1 1 d U
C15 C 0.6635(10) 0.8648(4) 0.1389(6) 0.079(3) Uani 1 1 d U
H15 H 0.6376 0.9044 0.1256 0.095 Uiso 1 1 calc R
C1 C 0.8646(8) 0.5405(4) 0.2586(5) 0.066(2) Uani 1 1 d U
H1 H 0.9465 0.5531 0.2585 0.079 Uiso 1 1 calc R
C4 C 0.6268(8) 0.5039(4) 0.2601(6) 0.074(2) Uani 1 1 d U
H4 H 0.5454 0.4926 0.2630 0.089 Uiso 1 1 calc R
C30 C 1.0884(10) 0.6396(5) -0.1274(6) 0.088(3) Uani 1 1 d U
H30A H 1.1540 0.6293 -0.1525 0.133 Uiso 1 1 calc R
H30B H 1.0924 0.6821 -0.1159 0.133 Uiso 1 1 calc R
H30C H 1.0055 0.6299 -0.1626 0.133 Uiso 1 1 calc R
C6 C 0.5441(7) 0.6050(4) 0.2004(6) 0.064(2) Uani 1 1 d U
H6A H 0.5087 0.5988 0.1434 0.077 Uiso 1 1 calc R
H6B H 0.4755 0.6004 0.2258 0.077 Uiso 1 1 calc R
C28 C 0.5461(7) 0.6690(4) -0.0723(6) 0.069(2) Uani 1 1 d U
H28A H 0.4587 0.6624 -0.1030 0.103 Uiso 1 1 calc R
H28B H 0.5788 0.7047 -0.0910 0.103 Uiso 1 1 calc R
H28C H 0.5494 0.6739 -0.0170 0.103 Uiso 1 1 calc R
O4 O 0.1557(9) 0.7437(4) 0.2309(6) 0.151(3) Uani 1 1 d U
C3 C 0.7288(9) 0.4640(4) 0.2825(6) 0.082(3) Uani 1 1 d U
H3 H 0.7147 0.4246 0.2966 0.099 Uiso 1 1 calc R
C7 C 0.9639(7) 0.6876(4) 0.3582(5) 0.061(2) Uani 1 1 d U
H7 H 1.0284 0.6830 0.3327 0.073 Uiso 1 1 calc R
C27 C 0.6245(8) 0.6110(4) -0.1693(5) 0.077(3) Uani 1 1 d U
H27A H 0.6668 0.5746 -0.1783 0.116 Uiso 1 1 calc R
H27B H 0.6679 0.6454 -0.1831 0.116 Uiso 1 1 calc R
H27C H 0.5368 0.6105 -0.2016 0.116 Uiso 1 1 calc R
C8 C 0.9973(9) 0.6994(4) 0.4396(6) 0.078(3) Uani 1 1 d U
H8 H 1.0831 0.7040 0.4685 0.094 Uiso 1 1 calc R
C32 C 1.2416(7) 0.6186(5) 0.0063(6) 0.088(3) Uani 1 1 d U
H32A H 1.2592 0.5931 0.0526 0.132 Uiso 1 1 calc R
H32B H 1.2433 0.6601 0.0224 0.132 Uiso 1 1 calc R
H32C H 1.3058 0.6121 -0.0214 0.132 Uiso 1 1 calc R
C12 C 0.6134(8) 0.6843(4) 0.3025(5) 0.069(2) Uani 1 1 d U
H12A H 0.5722 0.7232 0.3024 0.082 Uiso 1 1 calc R
H12B H 0.5679 0.6551 0.3260 0.082 Uiso 1 1 calc R
C31 C 1.1050(9) 0.5366(4) -0.0680(6) 0.077(2) Uani 1 1 d U
H31A H 1.1674 0.5274 -0.0960 0.116 Uiso 1 1 calc R
H31B H 1.0206 0.5262 -0.1008 0.116 Uiso 1 1 calc R
H31C H 1.1237 0.5137 -0.0193 0.116 Uiso 1 1 calc R
O7 O 0.1599(9) 0.4887(4) 0.2715(8) 0.171(4) Uani 1 1 d U
C14 C 0.7897(10) 0.8503(4) 0.1582(5) 0.076(2) Uani 1 1 d U
H14 H 0.8509 0.8800 0.1592 0.092 Uiso 1 1 calc R
C10 C 0.7757(9) 0.6972(4) 0.4335(5) 0.072(2) Uani 1 1 d U
H10 H 0.7102 0.6985 0.4585 0.086 Uiso 1 1 calc R
C16 C 0.5732(9) 0.8208(4) 0.1388(5) 0.073(2) Uani 1 1 d U
H16 H 0.4861 0.8302 0.1260 0.088 Uiso 1 1 calc R
O8 O 0.2499(11) 0.5408(5) 0.1902(7) 0.175(4) Uani 1 1 d U
C9 C 0.9008(10) 0.7042(4) 0.4763(6) 0.082(3) Uani 1 1 d U
H9 H 0.9211 0.7122 0.5307 0.099 Uiso 1 1 calc R

loop_
_atom_site_aniso_label
_atom_site_aniso_U_11
_atom_site_aniso_U_22
_atom_site_aniso_U_33
_atom_site_aniso_U_23
_atom_site_aniso_U_13
_atom_site_aniso_U_12
Fe1 0.0352(6) 0.0613(7) 0.0474(7) -0.0116(5) 0.0179(5) -0.0035(5)
Cl1 0.0501(13) 0.0799(16) 0.0946(19) -0.0248(13) 0.0210(12) -0.0103(11)
Cl2 0.0591(14) 0.0895(18) 0.120(2) 0.0227(15) 0.0325(14) 0.0130(13)
O1 0.031(2) 0.063(3) 0.051(3) -0.005(2) 0.016(2) -0.001(2)
N4 0.043(3) 0.055(3) 0.056(4) -0.009(3) 0.020(3) -0.005(3)
N2 0.043(3) 0.052(4) 0.052(3) -0.007(3) 0.020(3) 0.000(3)
O2 0.054(3) 0.113(5) 0.119(6) -0.020(4) 0.005(3) -0.024(3)
N3 0.049(3) 0.066(3) 0.040(3) -0.008(3) 0.023(3) -0.002(3)
N1 0.034(3) 0.062(3) 0.050(4) -0.009(3) 0.016(3) -0.002(3)
N5 0.042(3) 0.064(4) 0.051(4) -0.013(3) 0.006(3) -0.009(3)
C19 0.035(3) 0.038(4) 0.050(4) 0.001(3) 0.017(3) -0.001(3)
O5 0.075(4) 0.100(5) 0.168(8) -0.015(5) 0.019(5) 0.015(4)
C24 0.029(3) 0.050(4) 0.049(4) 0.005(3) 0.017(3) 0.000(3)
C23 0.036(4) 0.057(5) 0.056(4) -0.006(4) 0.019(3) -0.008(3)
C20 0.039(3) 0.049(4) 0.048(4) 0.002(3) 0.015(3) -0.001(3)
C22 0.040(3) 0.059(5) 0.051(4) 0.006(4) 0.022(3) 0.004(3)
C21 0.042(3) 0.050(4) 0.049(4) -0.002(3) 0.019(3) -0.002(3)
C11 0.057(4) 0.050(4) 0.055(4) -0.001(4) 0.029(3) 0.006(4)
C29 0.047(4) 0.070(5) 0.060(5) -0.004(4) 0.026(4) 0.002(4)
C18 0.031(4) 0.076(5) 0.070(5) -0.007(4) 0.017(4) 0.006(3)
C25 0.038(4) 0.063(5) 0.051(4) -0.002(4) 0.016(3) -0.002(3)
C5 0.041(4) 0.067(4) 0.068(6) -0.011(4) 0.023(4) -0.007(3)
C17 0.044(4) 0.067(4) 0.046(5) -0.005(4) 0.020(4) 0.002(3)
O6 0.082(5) 0.110(5) 0.243(11) -0.030(6) 0.026(6) 0.027(4)
C13 0.054(4) 0.077(5) 0.047(5) -0.006(4) 0.025(4) -0.010(4)
C26 0.060(5) 0.076(5) 0.070(6) 0.003(4) 0.011(4) -0.017(4)
O9 0.071(4) 0.190(9) 0.173(8) 0.016(7) 0.019(5) 0.042(5)
C2 0.069(5) 0.069(5) 0.094(7) -0.005(5) 0.031(5) 0.009(4)
O3 0.131(7) 0.222(10) 0.118(6) -0.085(6) 0.011(5) 0.039(6)
C15 0.105(6) 0.065(5) 0.075(7) 0.000(5) 0.038(6) 0.011(5)
C1 0.044(4) 0.076(5) 0.083(7) -0.006(5) 0.025(4) 0.007(4)
C4 0.055(5) 0.076(5) 0.103(7) -0.003(5) 0.040(5) -0.014(4)
C30 0.094(7) 0.106(7) 0.087(6) 0.024(5) 0.061(5) 0.010(6)
C6 0.035(4) 0.075(5) 0.085(6) -0.011(4) 0.023(4) -0.010(3)
C28 0.048(5) 0.080(5) 0.076(6) 0.008(5) 0.014(4) 0.014(4)
O4 0.145(7) 0.113(6) 0.186(9) 0.019(6) 0.033(6) -0.061(5)
C3 0.086(6) 0.064(5) 0.105(8) -0.011(5) 0.041(6) -0.002(4)
C7 0.047(4) 0.081(6) 0.060(5) -0.016(4) 0.021(4) -0.007(4)
C27 0.074(6) 0.108(7) 0.046(4) -0.001(4) 0.012(4) 0.004(5)
C8 0.065(5) 0.110(7) 0.057(5) -0.013(5) 0.013(4) -0.011(5)
C32 0.044(4) 0.138(9) 0.096(7) -0.037(6) 0.041(4) -0.013(5)
C12 0.058(4) 0.092(6) 0.069(5) -0.008(4) 0.039(4) 0.008(4)
C31 0.083(6) 0.072(5) 0.087(7) -0.018(4) 0.040(5) 0.006(4)
O7 0.115(6) 0.109(6) 0.312(14) 0.037(7) 0.096(8) -0.009(5)
C14 0.093(6) 0.074(5) 0.067(6) 0.007(5) 0.031(5) -0.017(5)
C10 0.080(5) 0.091(6) 0.055(5) -0.009(5) 0.034(4) 0.009(5)
C16 0.072(5) 0.079(5) 0.069(6) -0.002(5) 0.023(5) 0.013(4)
O8 0.226(11) 0.186(10) 0.125(6) 0.038(6) 0.070(7) 0.023(8)
C9 0.098(6) 0.105(7) 0.048(5) -0.010(5) 0.028(4) 0.001(6)

loop_
_atom_type_symbol
_atom_type_description
_atom_type_scat_dispersion_real
_atom_type_scat_dispersion_imag
_atom_type_scat_source
C C 0.0033 0.0016 'International Tables Vol C Tables 4.2.6.8 and 6.1.1.4'
H H 0.0000 0.0000 'International Tables Vol C Tables 4.2.6.8 and 6.1.1.4'
N N 0.0061 0.0033 'International Tables Vol C Tables 4.2.6.8 and 6.1.1.4'
O O 0.0106 0.0060 'International Tables Vol C Tables 4.2.6.8 and 6.1.1.4'
Cl Cl 0.1484 0.1585 'International Tables Vol C Tables 4.2.6.8 and 6.1.1.4'
Fe Fe 0.3463 0.8444 'International Tables Vol C Tables 4.2.6.8 and 6.1.1.4'

loop_
_geom_angle_atom_site_label_1
_geom_angle_atom_site_label_2
_geom_angle_atom_site_label_3
_geom_angle
N5 Fe1 O1 82.5(2)
N5 Fe1 N2 100.2(3)
O1 Fe1 N2 177.2(2)
N5 Fe1 N1 98.4(2)
O1 Fe1 N1 91.5(2)
N2 Fe1 N1 87.7(2)
N5 Fe1 N4 173.2(3)
O1 Fe1 N4 90.7(2)
N2 Fe1 N4 86.6(2)
N1 Fe1 N4 82.1(2)
N5 Fe1 N3 97.9(2)
O1 Fe1 N3 89.7(2)
N2 Fe1 N3 90.3(2)
N1 Fe1 N3 163.7(2)
N4 Fe1 N3 81.6(2)
O2 Cl1 O3 109.3(5)
O2 Cl1 O4 110.5(5)
O3 Cl1 O4 110.1(7)
O2 Cl1 O5 111.2(4)
O3 Cl1 O5 109.0(6)
O4 Cl1 O5 106.8(6)
O6 Cl2 O9 113.1(6)
O6 Cl2 O7 110.7(6)
O9 Cl2 O7 112.7(6)
O6 Cl2 O8 110.6(7)
O9 Cl2 O8 105.1(6)
O7 Cl2 O8 104.2(8)
C19 O1 Fe1 113.9(4)
C6 N4 C18 112.9(6)
C6 N4 C12 110.1(6)
C18 N4 C12 109.8(6)
C6 N4 Fe1 108.3(4)
C18 N4 Fe1 107.2(4)
C12 N4 Fe1 108.4(4)
C11 N2 C7 119.1(7)
C11 N2 Fe1 114.5(5)
C7 N2 Fe1 126.2(5)
C13 N3 C17 120.1(7)
C13 N3 Fe1 126.1(5)
C17 N3 Fe1 113.8(5)
C5 N1 C1 121.0(7)
C5 N1 Fe1 113.5(5)
C1 N1 Fe1 125.5(5)
C24 N5 Fe1 115.9(5)
C24 N5 H5 122.0
Fe1 N5 H5 122.0
O1 C19 C24 116.1(6)
O1 C19 C20 125.8(6)
C24 C19 C20 118.1(6)
N5 C24 C23 125.4(6)
N5 C24 C19 111.5(6)
C23 C24 C19 123.1(7)
C22 C23 C24 117.9(7)
C22 C23 H23 121.0
C24 C23 H23 121.0
C21 C20 C19 116.0(6)
C21 C20 C25 125.0(7)
C19 C20 C25 119.0(6)
C23 C22 C21 118.8(6)
C23 C22 C29 122.3(6)
C21 C22 C29 119.0(7)
C20 C21 C22 126.1(7)
C20 C21 H21 117.0
C22 C21 H21 117.0
N2 C11 C10 122.4(7)
N2 C11 C12 117.4(7)
C10 C11 C12 120.2(7)
C31 C29 C32 108.9(7)
C31 C29 C30 108.8(7)
C32 C29 C30 109.2(7)
C31 C29 C22 108.0(6)
C32 C29 C22 111.6(6)
C30 C29 C22 110.3(6)
C17 C18 N4 108.8(6)
C17 C18 H18A 109.9
N4 C18 H18A 109.9
C17 C18 H18B 109.9
N4 C18 H18B 109.9
H18A C18 H18B 108.3
C26 C25 C27 109.5(7)
C26 C25 C20 110.0(6)
C27 C25 C20 109.4(6)
C26 C25 C28 108.4(6)
C27 C25 C28 107.2(7)
C20 C25 C28 112.1(6)
N1 C5 C4 119.6(7)
N1 C5 C6 116.5(7)
C4 C5 C6 123.9(7)
N3 C17 C16 121.1(7)
N3 C17 C18 115.5(7)
C16 C17 C18 123.3(7)
N3 C13 C14 120.6(8)
N3 C13 H13 119.7
C14 C13 H13 119.7
C25 C26 H26A 109.5
C25 C26 H26B 109.5
H26A C26 H26B 109.5
C25 C26 H26C 109.5
H26A C26 H26C 109.5
H26B C26 H26C 109.5
C3 C2 C1 118.7(9)
C3 C2 H2 120.6
C1 C2 H2 120.6
C14 C15 C16 119.9(9)
C14 C15 H15 120.0
C16 C15 H15 120.0
N1 C1 C2 120.9(7)
N1 C1 H1 119.6
C2 C1 H1 119.6
C3 C4 C5 119.2(8)
C3 C4 H4 120.4
C5 C4 H4 120.4
C29 C30 H30A 109.5
C29 C30 H30B 109.5
H30A C30 H30B 109.5
C29 C30 H30C 109.5
H30A C30 H30C 109.5
H30B C30 H30C 109.5
N4 C6 C5 106.8(6)
N4 C6 H6A 110.4
C5 C6 H6A 110.4
N4 C6 H6B 110.4
C5 C6 H6B 110.4
H6A C6 H6B 108.6
C25 C28 H28A 109.5
C25 C28 H28B 109.5
H28A C28 H28B 109.5
C25 C28 H28C 109.5
H28A C28 H28C 109.5
H28B C28 H28C 109.5
C2 C3 C4 120.4(9)
C2 C3 H3 119.8
C4 C3 H3 119.8
N2 C7 C8 121.2(7)
N2 C7 H7 119.4
C8 C7 H7 119.4
C25 C27 H27A 109.5
C25 C27 H27B 109.5
H27A C27 H27B 109.5
C25 C27 H27C 109.5
H27A C27 H27C 109.5
H27B C27 H27C 109.5
C9 C8 C7 118.4(8)
C9 C8 H8 120.8
C7 C8 H8 120.8
C29 C32 H32A 109.5
C29 C32 H32B 109.5
H32A C32 H32B 109.5
C29 C32 H32C 109.5
H32A C32 H32C 109.5
H32B C32 H32C 109.5
C11 C12 N4 112.6(6)
C11 C12 H12A 109.1
N4 C12 H12A 109.1
C11 C12 H12B 109.1
N4 C12 H12B 109.1
H12A C12 H12B 107.8
C29 C31 H31A 109.5
C29 C31 H31B 109.5
H31A C31 H31B 109.5
C29 C31 H31C 109.5
H31A C31 H31C 109.5
H31B C31 H31C 109.5
C15 C14 C13 119.8(9)
C15 C14 H14 120.1
C13 C14 H14 120.1
C9 C10 C11 118.3(8)
C9 C10 H10 120.8
C11 C10 H10 120.8
C15 C16 C17 118.4(9)
C15 C16 H16 120.8
C17 C16 H16 120.8
C10 C9 C8 120.5(9)
C10 C9 H9 119.8
C8 C9 H9 119.8

loop_
_geom_bond_atom_site_label_1
_geom_bond_atom_site_label_2
_geom_bond_distance
Fe1 N5 1.845(6)
Fe1 O1 1.921(5)
Fe1 N2 1.948(6)
Fe1 N1 1.962(6)
Fe1 N4 1.978(6)
Fe1 N3 1.983(6)
Cl1 O2 1.398(6)
Cl1 O3 1.418(8)
Cl1 O4 1.401(8)
Cl1 O5 1.438(7)
Cl2 O6 1.392(8)
Cl2 O9 1.390(8)
Cl2 O7 1.407(8)
Cl2 O8 1.442(10)
O1 C19 1.276(7)
N4 C6 1.480(9)
N4 C18 1.497(9)
N4 C12 1.527(10)
N2 C11 1.325(8)
N2 C7 1.348(9)
N3 C13 1.336(9)
N3 C17 1.340(9)
N1 C5 1.335(9)
N1 C1 1.326(9)
N5 C24 1.353(9)
N5 H5 0.8600
C19 C24 1.422(9)
C19 C20 1.452(10)
C24 C23 1.413(9)
C23 C22 1.359(10)
C23 H23 0.9300
C20 C21 1.343(9)
C20 C25 1.533(10)
C22 C21 1.433(10)
C22 C29 1.530(10)
C21 H21 0.9300
C11 C10 1.381(11)
C11 C12 1.480(11)
C29 C31 1.516(11)
C29 C32 1.519(11)
C29 C30 1.548(12)
C18 C17 1.452(10)
C18 H18A 0.9700
C18 H18B 0.9700
C25 C26 1.515(10)
C25 C27 1.527(11)
C25 C28 1.522(10)
C5 C4 1.391(11)
C5 C6 1.468(11)
C17 C16 1.370(11)
C13 C14 1.367(11)
C13 H13 0.9300
C26 H26A 0.9600
C26 H26B 0.9600
C26 H26C 0.9600
C2 C3 1.327(12)
C2 C1 1.408(12)
C2 H2 0.9300
C15 C14 1.351(13)
C15 C16 1.380(13)
C15 H15 0.9300
C1 H1 0.9300
C4 C3 1.382(12)
C4 H4 0.9300
C30 H30A 0.9600
C30 H30B 0.9600
C30 H30C 0.9600
C6 H6A 0.9700
C6 H6B 0.9700
C28 H28A 0.9600
C28 H28B 0.9600
C28 H28C 0.9600
C3 H3 0.9300
C7 C8 1.389(12)
C7 H7 0.9300
C27 H27A 0.9600
C27 H27B 0.9600
C27 H27C 0.9600
C8 C9 1.372(12)
C8 H8 0.9300
C32 H32A 0.9600
C32 H32B 0.9600
C32 H32C 0.9600
C12 H12A 0.9700
C12 H12B 0.9700
C31 H31A 0.9600
C31 H31B 0.9600
C31 H31C 0.9600
C14 H14 0.9300
C10 C9 1.360(12)
C10 H10 0.9300
C16 H16 0.9300
C9 H9 0.9300

loop_
_platon_squeeze_void_nr
_platon_squeeze_void_average_x
_platon_squeeze_void_average_y
_platon_squeeze_void_average_z
_platon_squeeze_void_volume
_platon_squeeze_void_count_electrons
_platon_squeeze_void_content
1 -0.015 0.000 0.000 381 117 ' '
2 0.012 0.500 0.500 381 116 ' '
